data_4108744
loop_
_publ_author_name
'Natalie D. Coombs'
'Dragoslav Vidovic'
'Joanna K. Day'
'Amber L. Thompson'
'Delphine D. Le Pevelen'
'Andreas Stasch'
'William Clegg'
'Luca Russo'
'Louise Male'
'Michael B. Hursthouse'
'David J. Willock'
'Simon Aldridge'

_publ_contact_author 'Simon Aldridge'
_publ_contact_author_email Simon.Aldridge@chem.ox.ac.uk
_publ_section_title
;
 Cationic Terminal Gallylene Complexes by Halide Abstraction: Coordination
 Chemistry of a Valence Isoelectronic Analogue of CO and N2
;
_journal_name_full 'Journal of the American Chemical Society'
_journal_page_first 16111
_journal_page_last 16124
_journal_paper_doi 10.1021/ja806655f
_journal_volume 130
_journal_year 2008
_chemical_formula_moiety 'C36 H39 Cl Fe P2 + C32 H12 B F24 -'
_chemical_formula_sum 'C68 H51 B Cl F24 Fe P2'
_chemical_formula_weight 1488.14
_space_group_IT_number 14
_symmetry_cell_setting monoclinic
_symmetry_space_group_name_Hall '-P 2yn'
_symmetry_space_group_name_H-M 'P 1 21/n 1'
_atom_sites_solution_hydrogens geom
_atom_sites_solution_primary direct
_atom_sites_solution_secondary difmap
_audit_creation_method SHELXL-97
_cell_angle_alpha 90.00
_cell_angle_beta 92.724(4)
_cell_angle_gamma 90.00
_cell_formula_units_Z 4
_cell_length_a 14.928(5)
_cell_length_b 25.697(8)
_cell_length_c 17.157(5)
_cell_measurement_reflns_used 953
_cell_measurement_temperature 120(2)
_cell_measurement_theta_max 21.11
_cell_measurement_theta_min 2.37
_cell_volume 6574(4)
_computing_cell_refinement 'Bruker SAINT'
_computing_data_collection 'Bruker APEX2'
_computing_data_reduction 'Bruker SAINT'
_computing_molecular_graphics 'Bruker SHELXTL'
_computing_publication_material 'Bruker SHELXTL and local programs'
_computing_structure_refinement 'Bruker SHELXTL'
_computing_structure_solution 'Bruker SHELXTL'
_diffrn_ambient_temperature 120(2)
_diffrn_measured_fraction_theta_full 0.997
_diffrn_measured_fraction_theta_max 0.997
_diffrn_measurement_device_type 'Bruker APEX2 CCD diffractometer'
_diffrn_measurement_method 'thin-slice \w scans'
_diffrn_radiation_monochromator 'silicon 111'
_diffrn_radiation_source 'Daresbury SRS station 9.8'
_diffrn_radiation_type synchrotron
_diffrn_radiation_wavelength 0.6911
_diffrn_reflns_av_R_equivalents 0.0623
_diffrn_reflns_av_sigmaI/netI 0.0475
_diffrn_reflns_limit_h_max 15
_diffrn_reflns_limit_h_min -15
_diffrn_reflns_limit_k_max 27
_diffrn_reflns_limit_k_min -27
_diffrn_reflns_limit_l_max 18
_diffrn_reflns_limit_l_min -17
_diffrn_reflns_number 35824
_diffrn_reflns_theta_full 21.33
_diffrn_reflns_theta_max 21.33
_diffrn_reflns_theta_min 2.31
_diffrn_standards_decay_% 5
_diffrn_standards_number 0
_exptl_absorpt_coefficient_mu 0.429
_exptl_absorpt_correction_T_max 0.995
_exptl_absorpt_correction_T_min 0.950
_exptl_absorpt_correction_type multi-scan
_exptl_absorpt_process_details SADABS
_exptl_crystal_colour orange
_exptl_crystal_density_diffrn 1.504
_exptl_crystal_description plate
_exptl_crystal_F_000 3012
_exptl_crystal_size_max 0.12
_exptl_crystal_size_mid 0.06
_exptl_crystal_size_min 0.01
_refine_diff_density_max 1.024
_refine_diff_density_min -0.351
_refine_diff_density_rms 0.066
_refine_ls_extinction_coef 0.0024(4)
_refine_ls_extinction_expression Fc^*^=kFc[1+0.001xFc^2^\l^3^/sin(2\q)]^-1/4^
_refine_ls_extinction_method SHELXL
_refine_ls_goodness_of_fit_ref 1.018
_refine_ls_hydrogen_treatment constr
_refine_ls_matrix_type full
_refine_ls_number_parameters 964
_refine_ls_number_reflns 8010
_refine_ls_number_restraints 528
_refine_ls_restrained_S_all 1.048
_refine_ls_R_factor_all 0.0902
_refine_ls_R_factor_gt 0.0593
_refine_ls_shift/su_max 0.025
_refine_ls_shift/su_mean 0.001
_refine_ls_structure_factor_coef Fsqd
_refine_ls_weighting_details 'calc w=1/[\s^2^(Fo^2^)+(0.0852P)^2^+13.9616P] where P=(Fo^2^+2Fc^2^)/3'
_refine_ls_weighting_scheme calc
_refine_ls_wR_factor_gt 0.1495
_refine_ls_wR_factor_ref 0.1703
_reflns_number_gt 5727
_reflns_number_total 8010
_reflns_threshold_expression I>2\s(I)
_cod_data_source_file ja806655f_si_001_09.cif
_cod_data_source_block 11
_cod_original_sg_symbol_H-M 'P 21/n'
_cod_database_code 4108744

loop_
_symmetry_equiv_pos_as_xyz
'x, y, z'
'-x+1/2, y+1/2, -z+1/2'
'-x, -y, -z'
'x-1/2, -y-1/2, z-1/2'

loop_
_atom_site_label
_atom_site_type_symbol
_atom_site_fract_x
_atom_site_fract_y
_atom_site_fract_z
_atom_site_U_iso_or_equiv
_atom_site_adp_type
_atom_site_occupancy
_atom_site_symmetry_multiplicity
_atom_site_calc_flag
_atom_site_refinement_flags
_atom_site_disorder_assembly
_atom_site_disorder_group
Fe Fe 0.93306(5) 0.19435(3) 0.71454(5) 0.0418(3) Uani 1 1 d . . .
Cl Cl 0.94445(10) 0.11030(6) 0.68528(10) 0.0542(4) Uani 1 1 d . . .
P1 P 0.84400(11) 0.17363(6) 0.81301(9) 0.0460(4) Uani 1 1 d . . .
P2 P 0.79909(10) 0.19301(6) 0.64453(8) 0.0393(4) Uani 1 1 d . . .
C1 C 0.9874(4) 0.2706(2) 0.7399(4) 0.0498(16) Uani 1 1 d . . .
C2 C 0.9878(4) 0.2621(2) 0.6579(4) 0.0479(16) Uani 1 1 d . . .
C3 C 1.0409(4) 0.2178(2) 0.6444(4) 0.0489(16) Uani 1 1 d . . .
C4 C 1.0771(4) 0.1992(2) 0.7177(4) 0.0542(17) Uani 1 1 d . . .
C5 C 1.0427(4) 0.2311(2) 0.7773(4) 0.0510(16) Uani 1 1 d . . .
C6 C 0.9563(4) 0.3193(2) 0.7777(4) 0.0599(18) Uani 1 1 d . . .
H6A H 0.9164 0.3385 0.7408 0.090 Uiso 1 1 calc R . .
H6B H 1.0082 0.3410 0.7928 0.090 Uiso 1 1 calc R . .
H6C H 0.9238 0.3104 0.8242 0.090 Uiso 1 1 calc R . .
C7 C 0.9486(5) 0.2984(3) 0.5982(4) 0.0642(19) Uani 1 1 d . . .
H7A H 0.8862 0.3059 0.6097 0.096 Uiso 1 1 calc R . .
H7B H 0.9504 0.2823 0.5465 0.096 Uiso 1 1 calc R . .
H7C H 0.9832 0.3308 0.5990 0.096 Uiso 1 1 calc R . .
C8 C 1.0592(5) 0.1954(3) 0.5660(4) 0.067(2) Uani 1 1 d . . .
H8A H 1.0087 0.2030 0.5292 0.101 Uiso 1 1 calc R . .
H8B H 1.0670 0.1577 0.5706 0.101 Uiso 1 1 calc R . .
H8C H 1.1140 0.2110 0.5470 0.101 Uiso 1 1 calc R . .
C9 C 1.1429(4) 0.1555(3) 0.7292(4) 0.067(2) Uani 1 1 d . . .
H9A H 1.1353 0.1392 0.7801 0.101 Uiso 1 1 calc R . .
H9B H 1.2040 0.1691 0.7270 0.101 Uiso 1 1 calc R . .
H9C H 1.1323 0.1295 0.6879 0.101 Uiso 1 1 calc R . .
C10 C 1.0728(5) 0.2308(3) 0.8615(4) 0.068(2) Uani 1 1 d . . .
H10A H 1.0280 0.2484 0.8920 0.102 Uiso 1 1 calc R . .
H10B H 1.1303 0.2490 0.8681 0.102 Uiso 1 1 calc R . .
H10C H 1.0798 0.1948 0.8795 0.102 Uiso 1 1 calc R . .
C11 C 0.8937(5) 0.1343(2) 0.8920(4) 0.0539(17) Uani 1 1 d . . .
C12 C 0.9685(5) 0.1049(3) 0.8835(4) 0.0660(19) Uani 1 1 d . . .
H12 H 0.9982 0.1063 0.8358 0.079 Uiso 1 1 calc R . .
C13 C 1.0024(6) 0.0727(3) 0.9432(5) 0.079(2) Uani 1 1 d . . .
H13 H 1.0535 0.0516 0.9354 0.095 Uiso 1 1 calc R . .
C14 C 0.9627(7) 0.0714(4) 1.0122(5) 0.098(3) Uani 1 1 d . . .
H14 H 0.9846 0.0488 1.0526 0.117 Uiso 1 1 calc R . .
C15 C 0.8918(8) 0.1024(5) 1.0236(5) 0.133(4) Uani 1 1 d . . .
H15 H 0.8653 0.1026 1.0729 0.160 Uiso 1 1 calc R . .
C16 C 0.8566(6) 0.1344(4) 0.9634(4) 0.098(3) Uani 1 1 d . . .
H16 H 0.8067 0.1562 0.9722 0.118 Uiso 1 1 calc R . .
C17 C 0.7820(6) 0.2231(3) 0.8573(4) 0.069(2) Uani 1 1 d . . .
C18 C 0.8212(6) 0.2564(3) 0.9061(5) 0.083(2) Uani 1 1 d . . .
H18 H 0.8816 0.2505 0.9237 0.100 Uiso 1 1 calc R . .
C19 C 0.7734(7) 0.3034(3) 0.9349(6) 0.088(3) Uani 1 1 d . . .
H19 H 0.8026 0.3275 0.9695 0.106 Uiso 1 1 calc R . .
C20 C 0.6883(7) 0.3099(3) 0.9101(5) 0.085(3) Uani 1 1 d . . .
H20 H 0.6575 0.3403 0.9252 0.102 Uiso 1 1 calc R . .
C21 C 0.6428(6) 0.2732(3) 0.8624(5) 0.084(2) Uani 1 1 d . . .
H21 H 0.5807 0.2774 0.8491 0.101 Uiso 1 1 calc R . .
C22 C 0.6893(5) 0.2307(3) 0.8348(4) 0.076(2) Uani 1 1 d . . .
H22 H 0.6594 0.2065 0.8008 0.092 Uiso 1 1 calc R . .
C23 C 0.7585(5) 0.1292(3) 0.7697(4) 0.079(2) Uani 1 1 d . . .
H23A H 0.7802 0.0930 0.7763 0.095 Uiso 1 1 calc R . .
H23B H 0.7032 0.1327 0.7988 0.095 Uiso 1 1 calc R . .
C24 C 0.7355(4) 0.1387(2) 0.6839(3) 0.0450(15) Uani 1 1 d . . .
H24A H 0.6705 0.1462 0.6768 0.054 Uiso 1 1 calc R . .
H24B H 0.7481 0.1067 0.6542 0.054 Uiso 1 1 calc R . .
C25 C 0.7197(4) 0.2467(2) 0.6426(3) 0.0412(14) Uani 1 1 d . . .
C26 C 0.7364(4) 0.2926(2) 0.6828(3) 0.0445(15) Uani 1 1 d . . .
H26 H 0.7919 0.2970 0.7115 0.053 Uiso 1 1 calc R . .
C27 C 0.6728(5) 0.3324(3) 0.6818(4) 0.0552(17) Uani 1 1 d . . .
H27 H 0.6854 0.3639 0.7090 0.066 Uiso 1 1 calc R . .
C28 C 0.5910(5) 0.3257(3) 0.6407(4) 0.0644(19) Uani 1 1 d . . .
H28 H 0.5474 0.3527 0.6396 0.077 Uiso 1 1 calc R . .
C29 C 0.5736(5) 0.2796(3) 0.6015(4) 0.0646(19) Uani 1 1 d . . .
H29 H 0.5173 0.2748 0.5743 0.077 Uiso 1 1 calc R . .
C30 C 0.6366(4) 0.2408(3) 0.6014(4) 0.0536(17) Uani 1 1 d . . .
H30 H 0.6240 0.2096 0.5733 0.064 Uiso 1 1 calc R . .
C31 C 0.8108(4) 0.1789(2) 0.5411(3) 0.0401(14) Uani 1 1 d . . .
C32 C 0.8044(4) 0.2191(2) 0.4871(3) 0.0491(16) Uani 1 1 d . . .
H32 H 0.7867 0.2528 0.5032 0.059 Uiso 1 1 calc R . .
C33 C 0.8236(5) 0.2105(3) 0.4099(4) 0.0602(18) Uani 1 1 d . . .
H33 H 0.8182 0.2382 0.3732 0.072 Uiso 1 1 calc R . .
C34 C 0.8505(4) 0.1620(3) 0.3862(4) 0.0539(17) Uani 1 1 d . . .
H34 H 0.8666 0.1565 0.3340 0.065 Uiso 1 1 calc R . .
C35 C 0.8539(4) 0.1223(3) 0.4381(4) 0.0556(17) Uani 1 1 d . . .
H35 H 0.8695 0.0885 0.4211 0.067 Uiso 1 1 calc R . .
C36 C 0.8349(4) 0.1300(2) 0.5156(4) 0.0496(16) Uani 1 1 d . . .
H36 H 0.8385 0.1017 0.5512 0.060 Uiso 1 1 calc R . .
B B 0.1651(4) 0.4784(3) 0.7439(4) 0.0397(16) Uani 1 1 d . . .
C37 C 0.1659(4) 0.4314(2) 0.6800(3) 0.0382(14) Uani 1 1 d . . .
C38 C 0.1228(4) 0.4348(2) 0.6044(3) 0.0442(15) Uani 1 1 d . . .
H38 H 0.0924 0.4661 0.5897 0.053 Uiso 1 1 calc R . .
C39 C 0.1236(4) 0.3940(3) 0.5515(3) 0.0481(16) Uani 1 1 d . . .
C40 C 0.1664(4) 0.3478(2) 0.5705(4) 0.0488(16) Uani 1 1 d . . .
H40 H 0.1668 0.3200 0.5340 0.059 Uiso 1 1 calc R . .
C41 C 0.2085(4) 0.3426(2) 0.6436(3) 0.0406(14) Uani 1 1 d . . .
C42 C 0.2068(4) 0.3838(2) 0.6971(3) 0.0408(14) Uani 1 1 d . . .
H42 H 0.2349 0.3790 0.7474 0.049 Uiso 1 1 calc R . .
C43 C 0.0803(5) 0.4019(3) 0.4725(4) 0.0640(19) Uani 1 1 d . . .
C44 C 0.2608(4) 0.2952(2) 0.6648(4) 0.0476(15) Uani 1 1 d . . .
C45 C 0.2617(4) 0.4843(2) 0.7932(3) 0.0368(13) Uani 1 1 d . . .
C46 C 0.3432(4) 0.4702(2) 0.7634(3) 0.0379(13) Uani 1 1 d . . .
H46 H 0.3428 0.4528 0.7145 0.045 Uiso 1 1 calc R . .
C47 C 0.4253(4) 0.4804(2) 0.8020(3) 0.0400(14) Uani 1 1 d . A .
C48 C 0.4290(4) 0.5064(2) 0.8730(3) 0.0399(14) Uani 1 1 d . . .
H48 H 0.4849 0.5142 0.8992 0.048 Uiso 1 1 calc R . .
C49 C 0.3496(4) 0.5206(2) 0.9043(3) 0.0385(14) Uani 1 1 d . . .
C50 C 0.2682(4) 0.5102(2) 0.8650(3) 0.0395(14) Uani 1 1 d . . .
H50 H 0.2146 0.5212 0.8878 0.047 Uiso 1 1 calc R . .
C51 C 0.5095(4) 0.4620(2) 0.7670(3) 0.0499(15) Uani 1 1 d DU . .
C52 C 0.3494(4) 0.5443(3) 0.9837(4) 0.0543(17) Uani 1 1 d . . .
C53 C 0.1541(4) 0.5357(2) 0.7024(3) 0.0413(14) Uani 1 1 d . . .
C54 C 0.1973(4) 0.5480(2) 0.6347(3) 0.0425(14) Uani 1 1 d . . .
H54 H 0.2311 0.5217 0.6106 0.051 Uiso 1 1 calc R . .
C55 C 0.1930(4) 0.5969(2) 0.6011(3) 0.0446(15) Uani 1 1 d . . .
C56 C 0.1475(4) 0.6371(2) 0.6361(4) 0.0471(15) Uani 1 1 d . . .
H56 H 0.1443 0.6707 0.6133 0.057 Uiso 1 1 calc R . .
C57 C 0.1067(4) 0.6267(2) 0.7054(3) 0.0453(15) Uani 1 1 d . . .
C58 C 0.1089(4) 0.5770(2) 0.7377(3) 0.0442(15) Uani 1 1 d . . .
H58 H 0.0793 0.5708 0.7846 0.053 Uiso 1 1 calc R . .
C59 C 0.2350(5) 0.6070(3) 0.5253(4) 0.0611(19) Uani 1 1 d . . .
C60 C 0.0589(5) 0.6679(3) 0.7466(4) 0.0595(18) Uani 1 1 d . . .
C61 C 0.0812(4) 0.4650(2) 0.7991(3) 0.0392(14) Uani 1 1 d . . .
C62 C -0.0073(4) 0.4744(2) 0.7720(3) 0.0418(14) Uani 1 1 d . . .
H62 H -0.0174 0.4901 0.7222 0.050 Uiso 1 1 calc R . .
C63 C -0.0807(4) 0.4617(2) 0.8146(4) 0.0474(15) Uani 1 1 d . B .
C64 C -0.0692(4) 0.4397(2) 0.8883(4) 0.0491(16) Uani 1 1 d . . .
H64 H -0.1192 0.4319 0.9186 0.059 Uiso 1 1 calc R . .
C65 C 0.0174(4) 0.4295(2) 0.9163(3) 0.0452(15) Uani 1 1 d . C .
C66 C 0.0908(4) 0.4416(2) 0.8729(3) 0.0414(14) Uani 1 1 d . . .
H66 H 0.1493 0.4338 0.8938 0.050 Uiso 1 1 calc R . .
C67 C -0.1737(4) 0.4718(3) 0.7822(4) 0.0622(17) Uani 1 1 d DU . .
C68 C 0.0308(4) 0.4042(3) 0.9942(4) 0.0643(17) Uani 1 1 d DU . .
F1 F 0.1344(4) 0.4265(3) 0.4248(3) 0.123(2) Uani 1 1 d . . .
F2 F 0.0071(3) 0.42946(19) 0.4720(2) 0.0919(15) Uani 1 1 d . . .
F3 F 0.0599(3) 0.35800(18) 0.4355(2) 0.0894(14) Uani 1 1 d . . .
F4 F 0.2503(3) 0.25693(14) 0.6134(2) 0.0721(11) Uani 1 1 d . . .
F5 F 0.2380(3) 0.27502(13) 0.7335(2) 0.0640(10) Uani 1 1 d . . .
F6 F 0.3491(2) 0.30507(14) 0.6732(2) 0.0670(10) Uani 1 1 d . . .
F7X F 0.5171(10) 0.4860(10) 0.6988(7) 0.076(4) Uani 0.58(4) 1 d PDU A 1
F8X F 0.5085(12) 0.4123(4) 0.7521(19) 0.099(6) Uani 0.58(4) 1 d PDU A 1
F9X F 0.5816(11) 0.4736(9) 0.8089(9) 0.069(4) Uani 0.58(4) 1 d PDU A 1
F7Y F 0.5106(14) 0.4570(17) 0.6904(6) 0.087(7) Uani 0.42(4) 1 d PDU A 2
F8Y F 0.528(2) 0.4130(7) 0.7924(19) 0.092(8) Uani 0.42(4) 1 d PDU A 2
F9Y F 0.5830(16) 0.4878(11) 0.788(2) 0.086(8) Uani 0.42(4) 1 d PDU A 2
F10 F 0.2864(3) 0.58086(19) 0.9897(3) 0.0957(16) Uani 1 1 d . . .
F11 F 0.3354(3) 0.50850(17) 1.0385(2) 0.0892(15) Uani 1 1 d . . .
F12 F 0.4266(2) 0.56723(14) 1.00577(19) 0.0608(10) Uani 1 1 d . . .
F13 F 0.2808(4) 0.65015(19) 0.5246(3) 0.117(2) Uani 1 1 d . . .
F14 F 0.1740(4) 0.6126(3) 0.4666(3) 0.125(2) Uani 1 1 d . . .
F15 F 0.2845(3) 0.56932(18) 0.5006(3) 0.0943(15) Uani 1 1 d . . .
F16 F -0.0220(3) 0.65431(15) 0.7670(3) 0.0782(12) Uani 1 1 d . . .
F17 F 0.0487(3) 0.71175(16) 0.7063(3) 0.0935(15) Uani 1 1 d . . .
F18 F 0.1017(3) 0.68167(18) 0.8142(3) 0.0987(16) Uani 1 1 d . . .
F19X F -0.1784(7) 0.4987(9) 0.7158(7) 0.125(7) Uani 0.57(2) 1 d PDU B 1
F20X F -0.2272(10) 0.4329(4) 0.7765(13) 0.118(6) Uani 0.57(2) 1 d PDU B 1
F21X F -0.2155(9) 0.5057(5) 0.8291(7) 0.082(4) Uani 0.57(2) 1 d PDU B 1
F19Y F -0.1829(9) 0.4555(10) 0.7076(6) 0.098(6) Uani 0.43(2) 1 d PDU B 2
F20Y F -0.2301(11) 0.4399(8) 0.8162(9) 0.080(5) Uani 0.43(2) 1 d PDU B 2
F21Y F -0.2003(16) 0.5174(4) 0.7869(18) 0.134(9) Uani 0.43(2) 1 d PDU B 2
F22X F 0.056(3) 0.3558(6) 0.9916(12) 0.122(8) Uani 0.48(4) 1 d PDU C 1
F23X F -0.0370(13) 0.4077(14) 1.0392(17) 0.102(6) Uani 0.48(4) 1 d PDU C 1
F24X F 0.0992(14) 0.4288(11) 1.0341(11) 0.092(6) Uani 0.48(4) 1 d PDU C 1
F22Y F 0.0018(19) 0.3543(5) 0.9907(11) 0.091(6) Uani 0.52(4) 1 d PDU C 2
F23Y F -0.0196(19) 0.4251(9) 1.0472(15) 0.096(6) Uani 0.52(4) 1 d PDU C 2
F24Y F 0.1123(8) 0.4013(13) 1.0257(13) 0.101(7) Uani 0.52(4) 1 d PDU C 2

loop_
_atom_site_aniso_label
_atom_site_aniso_U_11
_atom_site_aniso_U_22
_atom_site_aniso_U_33
_atom_site_aniso_U_23
_atom_site_aniso_U_13
_atom_site_aniso_U_12
Fe 0.0428(5) 0.0399(5) 0.0425(5) -0.0027(4) 0.0007(4) -0.0001(4)
Cl 0.0559(10) 0.0418(9) 0.0645(10) -0.0062(7) -0.0008(8) 0.0043(7)
P1 0.0522(10) 0.0451(9) 0.0405(9) 0.0033(7) -0.0002(7) -0.0026(8)
P2 0.0431(9) 0.0378(9) 0.0371(9) -0.0025(7) 0.0023(7) -0.0010(7)
C1 0.045(4) 0.045(4) 0.059(4) -0.005(3) 0.004(3) -0.008(3)
C2 0.046(4) 0.040(4) 0.057(4) 0.005(3) 0.005(3) -0.008(3)
C3 0.043(4) 0.056(4) 0.048(4) -0.005(3) 0.009(3) -0.006(3)
C4 0.043(4) 0.053(4) 0.067(5) -0.009(4) 0.002(3) -0.005(3)
C5 0.044(4) 0.057(4) 0.052(4) -0.003(3) -0.001(3) -0.007(3)
C6 0.060(4) 0.043(4) 0.077(5) -0.013(3) 0.007(4) -0.008(3)
C7 0.059(4) 0.061(4) 0.072(5) 0.015(4) 0.007(4) -0.011(3)
C8 0.062(4) 0.081(5) 0.061(5) -0.011(4) 0.013(4) -0.008(4)
C9 0.044(4) 0.065(5) 0.091(5) -0.005(4) -0.005(4) 0.005(3)
C10 0.065(5) 0.078(5) 0.059(5) -0.009(4) -0.012(4) -0.008(4)
C11 0.071(5) 0.051(4) 0.039(4) 0.000(3) 0.000(3) 0.007(4)
C12 0.078(5) 0.066(5) 0.054(4) 0.008(4) -0.003(4) 0.007(4)
C13 0.095(6) 0.066(5) 0.073(6) 0.003(4) -0.023(5) 0.018(4)
C14 0.149(9) 0.091(7) 0.053(5) 0.014(5) -0.008(5) 0.037(6)
C15 0.165(10) 0.170(11) 0.066(6) 0.056(7) 0.025(6) 0.074(9)
C16 0.116(7) 0.125(8) 0.056(5) 0.029(5) 0.014(5) 0.050(6)
C17 0.091(6) 0.060(5) 0.059(5) 0.002(4) 0.029(4) 0.000(4)
C18 0.094(6) 0.094(6) 0.065(5) -0.008(5) 0.031(5) -0.020(5)
C19 0.097(7) 0.065(5) 0.107(7) 0.012(5) 0.055(6) -0.006(5)
C20 0.123(8) 0.075(6) 0.060(5) -0.017(4) 0.033(5) -0.002(6)
C21 0.091(6) 0.090(6) 0.073(5) -0.010(5) 0.016(5) 0.002(5)
C22 0.077(6) 0.087(6) 0.066(5) -0.012(4) 0.019(4) 0.006(5)
C23 0.089(6) 0.091(6) 0.057(5) 0.018(4) -0.015(4) -0.036(5)
C24 0.049(4) 0.044(4) 0.042(4) 0.000(3) 0.000(3) -0.009(3)
C25 0.048(4) 0.045(4) 0.032(3) -0.006(3) 0.006(3) 0.002(3)
C26 0.052(4) 0.045(4) 0.037(3) -0.001(3) 0.007(3) 0.004(3)
C27 0.067(5) 0.047(4) 0.052(4) -0.007(3) 0.013(3) 0.005(3)
C28 0.066(5) 0.069(5) 0.059(4) -0.004(4) 0.003(4) 0.026(4)
C29 0.052(4) 0.080(5) 0.060(4) -0.012(4) -0.005(3) 0.020(4)
C30 0.055(4) 0.055(4) 0.051(4) -0.007(3) -0.004(3) 0.008(3)
C31 0.041(3) 0.040(4) 0.039(3) -0.003(3) -0.001(3) -0.001(3)
C32 0.065(4) 0.044(4) 0.038(4) -0.004(3) 0.002(3) 0.001(3)
C33 0.084(5) 0.055(4) 0.042(4) 0.002(3) 0.007(3) -0.002(4)
C34 0.065(4) 0.058(4) 0.039(4) -0.008(3) 0.007(3) -0.001(3)
C35 0.069(4) 0.048(4) 0.049(4) -0.016(3) -0.001(3) 0.008(3)
C36 0.062(4) 0.041(4) 0.045(4) -0.004(3) -0.003(3) 0.004(3)
B 0.043(4) 0.045(4) 0.031(4) 0.002(3) -0.005(3) 0.003(3)
C37 0.037(3) 0.048(4) 0.030(3) 0.000(3) 0.002(3) -0.004(3)
C38 0.040(3) 0.052(4) 0.040(4) 0.001(3) -0.001(3) 0.000(3)
C39 0.041(3) 0.069(5) 0.034(3) -0.007(3) -0.001(3) -0.011(3)
C40 0.046(4) 0.052(4) 0.048(4) -0.012(3) 0.002(3) -0.007(3)
C41 0.044(3) 0.047(4) 0.030(3) -0.001(3) -0.002(3) -0.007(3)
C42 0.040(3) 0.047(4) 0.035(3) -0.001(3) 0.001(3) -0.004(3)
C43 0.059(5) 0.081(5) 0.051(4) -0.005(4) -0.008(4) -0.005(4)
C44 0.058(4) 0.039(4) 0.045(4) -0.007(3) 0.002(3) -0.003(3)
C45 0.047(4) 0.033(3) 0.030(3) 0.004(2) -0.002(3) 0.001(3)
C46 0.046(4) 0.036(3) 0.032(3) 0.000(3) -0.002(3) -0.002(3)
C47 0.047(4) 0.036(3) 0.037(3) 0.005(3) 0.002(3) -0.006(3)
C48 0.044(4) 0.043(3) 0.032(3) 0.001(3) -0.002(3) -0.006(3)
C49 0.047(4) 0.035(3) 0.033(3) 0.000(3) -0.002(3) -0.005(3)
C50 0.047(4) 0.036(3) 0.035(3) 0.000(3) 0.002(3) 0.002(3)
C51 0.043(4) 0.063(4) 0.044(3) -0.007(3) 0.005(3) -0.009(3)
C52 0.055(4) 0.058(4) 0.050(4) -0.013(3) -0.005(3) -0.007(4)
C53 0.038(3) 0.048(4) 0.036(3) -0.005(3) -0.008(3) 0.000(3)
C54 0.041(3) 0.047(4) 0.039(3) 0.001(3) -0.005(3) 0.004(3)
C55 0.044(3) 0.047(4) 0.042(4) 0.004(3) -0.004(3) -0.003(3)
C56 0.043(3) 0.047(4) 0.051(4) 0.010(3) -0.008(3) -0.002(3)
C57 0.040(3) 0.048(4) 0.048(4) -0.009(3) -0.007(3) -0.002(3)
C58 0.042(3) 0.050(4) 0.040(3) 0.001(3) -0.007(3) -0.005(3)
C59 0.066(5) 0.052(4) 0.066(5) 0.021(4) 0.009(4) 0.016(4)
C60 0.058(5) 0.049(4) 0.072(5) -0.011(4) -0.005(4) -0.001(3)
C61 0.048(4) 0.037(3) 0.032(3) -0.007(3) -0.001(3) 0.001(3)
C62 0.050(4) 0.043(3) 0.032(3) 0.000(3) -0.002(3) 0.001(3)
C63 0.040(4) 0.049(4) 0.053(4) -0.006(3) 0.003(3) -0.001(3)
C64 0.051(4) 0.047(4) 0.050(4) -0.004(3) 0.009(3) -0.004(3)
C65 0.058(4) 0.043(4) 0.035(3) 0.001(3) 0.005(3) -0.001(3)
C66 0.044(3) 0.039(3) 0.041(4) -0.004(3) -0.002(3) -0.001(3)
C67 0.045(4) 0.075(5) 0.066(4) 0.000(4) 0.003(3) 0.005(3)
C68 0.064(4) 0.076(4) 0.054(4) 0.020(4) 0.012(3) 0.000(4)
F1 0.112(4) 0.206(6) 0.048(3) 0.038(3) -0.018(3) -0.051(4)
F2 0.096(3) 0.117(4) 0.059(3) -0.031(2) -0.041(2) 0.042(3)
F3 0.113(4) 0.091(3) 0.060(3) -0.032(2) -0.037(2) 0.014(3)
F4 0.103(3) 0.050(2) 0.062(2) -0.019(2) -0.012(2) 0.007(2)
F5 0.081(3) 0.052(2) 0.060(2) 0.0062(18) 0.004(2) -0.0002(19)
F6 0.052(2) 0.057(2) 0.092(3) 0.004(2) -0.002(2) 0.0063(18)
F7X 0.069(6) 0.126(11) 0.036(5) -0.001(5) 0.020(4) 0.007(7)
F8X 0.078(8) 0.060(5) 0.164(17) -0.044(6) 0.063(10) -0.009(5)
F9X 0.034(5) 0.130(12) 0.043(5) -0.017(6) -0.002(3) 0.010(6)
F7Y 0.055(7) 0.17(2) 0.041(6) -0.021(8) 0.005(5) 0.018(12)
F8Y 0.116(15) 0.059(7) 0.108(15) 0.007(7) 0.067(12) 0.033(7)
F9Y 0.046(8) 0.085(11) 0.13(2) -0.049(12) 0.008(11) -0.012(7)
F10 0.080(3) 0.117(4) 0.087(3) -0.067(3) -0.018(2) 0.026(3)
F11 0.143(4) 0.093(3) 0.032(2) -0.010(2) 0.013(2) -0.054(3)
F12 0.070(2) 0.064(2) 0.048(2) -0.0178(18) -0.0063(18) -0.0158(19)
F13 0.168(5) 0.084(3) 0.106(4) -0.012(3) 0.072(4) -0.048(3)
F14 0.107(4) 0.207(6) 0.062(3) 0.052(3) 0.006(3) 0.020(4)
F15 0.131(4) 0.079(3) 0.076(3) 0.026(2) 0.048(3) 0.026(3)
F16 0.059(3) 0.063(3) 0.115(3) -0.012(2) 0.030(2) 0.004(2)
F17 0.113(4) 0.050(3) 0.121(4) 0.014(3) 0.043(3) 0.023(2)
F18 0.094(3) 0.098(3) 0.102(4) -0.052(3) -0.016(3) 0.020(3)
F19X 0.044(5) 0.242(19) 0.089(7) 0.065(10) -0.003(5) 0.023(9)
F20X 0.083(9) 0.072(6) 0.191(17) -0.022(8) -0.078(11) -0.006(5)
F21X 0.059(5) 0.087(7) 0.100(8) -0.004(5) -0.003(6) 0.032(5)
F19Y 0.050(7) 0.186(18) 0.055(6) 0.000(8) -0.018(5) 0.004(10)
F20Y 0.033(6) 0.135(13) 0.071(9) 0.025(8) -0.011(7) -0.010(6)
F21Y 0.123(18) 0.067(7) 0.20(2) -0.010(10) -0.104(17) 0.024(8)
F22X 0.19(2) 0.088(8) 0.086(9) 0.026(7) -0.007(14) 0.048(10)
F23X 0.092(8) 0.143(18) 0.075(15) 0.053(11) 0.038(8) 0.002(9)
F24X 0.099(8) 0.121(14) 0.054(7) 0.046(9) -0.019(6) -0.008(8)
F22Y 0.133(14) 0.062(6) 0.075(7) 0.034(5) -0.018(9) -0.009(6)
F23Y 0.141(13) 0.110(12) 0.038(6) 0.011(9) 0.022(9) 0.037(9)
F24Y 0.063(6) 0.157(18) 0.081(10) 0.083(12) -0.020(5) -0.006(7)

loop_
_atom_type_symbol
_atom_type_description
_atom_type_scat_dispersion_real
_atom_type_scat_dispersion_imag
_atom_type_scat_source
C C 0.0033 0.0016 'International Tables Vol C Tables 4.2.6.8 and 6.1.1.4'
H H 0.0000 0.0000 'International Tables Vol C Tables 4.2.6.8 and 6.1.1.4'
B B 0.0013 0.0007 'International Tables Vol C Tables 4.2.6.8 and 6.1.1.4'
F F 0.0171 0.0103 'International Tables Vol C Tables 4.2.6.8 and 6.1.1.4'
P P 0.1023 0.0942 'International Tables Vol C Tables 4.2.6.8 and 6.1.1.4'
Cl Cl 0.1484 0.1585 'International Tables Vol C Tables 4.2.6.8 and 6.1.1.4'
Fe Fe 0.3463 0.8444 'International Tables Vol C Tables 4.2.6.8 and 6.1.1.4'

loop_
_geom_angle_atom_site_label_1
_geom_angle_atom_site_label_2
_geom_angle_atom_site_label_3
_geom_angle
Cl Fe P1 89.66(7)
Cl Fe P2 86.63(6)
Cl Fe C1 153.49(17)
Cl Fe C2 129.98(18)
Cl Fe C3 94.50(18)
Cl Fe C4 88.54(18)
Cl Fe C5 118.53(18)
P1 Fe P2 81.85(6)
P1 Fe C1 106.95(17)
P1 Fe C2 140.30(17)
P1 Fe C3 165.89(18)
P1 Fe C4 128.09(19)
P1 Fe C5 101.02(18)
P2 Fe C1 115.57(18)
P2 Fe C2 96.65(17)
P2 Fe C3 111.82(18)
P2 Fe C4 149.65(19)
P2 Fe C5 154.52(18)
C1 Fe C2 38.4(2)
C1 Fe C3 64.7(2)
C1 Fe C4 65.0(2)
C1 Fe C5 39.2(2)
C2 Fe C3 38.2(2)
C2 Fe C4 64.4(2)
C2 Fe C5 64.9(2)
C3 Fe C4 38.8(2)
C3 Fe C5 65.2(2)
C4 Fe C5 38.8(2)
Fe P1 C11 117.0(2)
Fe P1 C17 119.4(2)
Fe P1 C23 105.4(3)
C11 P1 C17 106.4(3)
C11 P1 C23 101.9(3)
C17 P1 C23 104.6(4)
Fe P2 C24 105.86(19)
Fe P2 C25 123.49(19)
Fe P2 C31 113.08(19)
C24 P2 C25 103.6(3)
C24 P2 C31 106.4(3)
C25 P2 C31 103.0(3)
Fe C1 C2 71.4(3)
Fe C1 C5 69.6(3)
Fe C1 C6 136.7(4)
C2 C1 C5 107.6(5)
C2 C1 C6 124.9(6)
C5 C1 C6 125.6(6)
Fe C2 C1 70.2(3)
Fe C2 C3 69.7(3)
Fe C2 C7 131.8(4)
C1 C2 C3 108.3(5)
C1 C2 C7 124.5(6)
C3 C2 C7 126.8(6)
Fe C3 C2 72.1(3)
Fe C3 C4 71.0(3)
Fe C3 C8 124.8(4)
C2 C3 C4 108.5(5)
C2 C3 C8 125.7(6)
C4 C3 C8 125.8(6)
Fe C4 C3 70.2(3)
Fe C4 C5 70.0(3)
Fe C4 C9 127.4(5)
C3 C4 C5 107.8(6)
C3 C4 C9 125.8(6)
C5 C4 C9 126.3(6)
Fe C5 C1 71.2(3)
Fe C5 C4 71.2(3)
Fe C5 C10 132.4(5)
C1 C5 C4 107.7(5)
C1 C5 C10 125.0(6)
C4 C5 C10 126.1(6)
P1 C11 C12 122.3(5)
P1 C11 C16 119.8(5)
C12 C11 C16 117.8(6)
C11 C12 C13 121.4(7)
C12 C13 C14 120.0(8)
C13 C14 C15 119.6(8)
C14 C15 C16 120.7(9)
C11 C16 C15 120.3(8)
P1 C17 C18 121.1(7)
P1 C17 C22 120.1(6)
C18 C17 C22 118.6(7)
C17 C18 C19 122.0(9)
C18 C19 C20 117.3(9)
C19 C20 C21 122.1(9)
C20 C21 C22 119.4(9)
C17 C22 C21 120.4(8)
P1 C23 C24 114.4(5)
P2 C24 C23 112.5(4)
P2 C25 C26 122.4(4)
P2 C25 C30 119.1(4)
C26 C25 C30 118.4(5)
C25 C26 C27 120.8(6)
C26 C27 C28 119.7(6)
C27 C28 C29 119.6(6)
C28 C29 C30 120.7(6)
C25 C30 C29 120.7(6)
P2 C31 C32 119.6(4)
P2 C31 C36 121.7(4)
C32 C31 C36 118.4(5)
C31 C32 C33 120.6(6)
C32 C33 C34 120.2(6)
C33 C34 C35 119.4(6)
C34 C35 C36 121.3(6)
C31 C36 C35 120.1(6)
C37 B C45 112.4(5)
C37 B C53 112.2(5)
C37 B C61 105.2(5)
C45 B C53 102.0(4)
C45 B C61 113.4(4)
C53 B C61 111.9(5)
B C37 C38 123.3(5)
B C37 C42 121.7(5)
C38 C37 C42 114.9(5)
C37 C38 C39 122.1(6)
C38 C39 C40 121.0(5)
C38 C39 C43 118.5(6)
C40 C39 C43 120.5(6)
C39 C40 C41 118.8(5)
C40 C41 C42 120.0(5)
C40 C41 C44 120.8(5)
C42 C41 C44 119.1(5)
C37 C42 C41 123.2(5)
C39 C43 F1 111.9(6)
C39 C43 F2 114.1(6)
C39 C43 F3 113.7(6)
F1 C43 F2 105.6(7)
F1 C43 F3 104.1(6)
F2 C43 F3 106.6(6)
C41 C44 F4 113.8(5)
C41 C44 F5 112.2(5)
C41 C44 F6 112.0(5)
F4 C44 F5 105.6(5)
F4 C44 F6 107.2(5)
F5 C44 F6 105.5(5)
B C45 C46 123.2(5)
B C45 C50 121.3(5)
C46 C45 C50 115.0(5)
C45 C46 C47 122.8(5)
C46 C47 C48 120.5(5)
C46 C47 C51 119.2(5)
C48 C47 C51 120.3(5)
C47 C48 C49 118.1(5)
C48 C49 C50 120.8(5)
C48 C49 C52 120.3(5)
C50 C49 C52 118.8(5)
C45 C50 C49 122.8(5)
C47 C51 F7X 108.3(9)
C47 C51 F8X 112.8(9)
C47 C51 F9X 113.3(11)
C47 C51 F7Y 118.7(10)
C47 C51 F8Y 109.2(11)
C47 C51 F9Y 115.9(15)
F7X C51 F8X 106.4(8)
F7X C51 F9X 106.1(9)
F8X C51 F9X 109.6(10)
F7Y C51 F8Y 102.5(10)
F7Y C51 F9Y 105.8(12)
F8Y C51 F9Y 102.9(12)
C49 C52 F10 112.9(5)
C49 C52 F11 111.5(5)
C49 C52 F12 113.6(5)
F10 C52 F11 107.1(6)
F10 C52 F12 105.7(5)
F11 C52 F12 105.4(5)
B C53 C54 121.5(5)
B C53 C58 122.0(5)
C54 C53 C58 116.1(5)
C53 C54 C55 122.6(6)
C54 C55 C56 120.6(5)
C54 C55 C59 120.5(6)
C56 C55 C59 118.9(5)
C55 C56 C57 118.2(6)
C56 C57 C58 121.0(6)
C56 C57 C60 120.9(6)
C58 C57 C60 118.1(6)
C53 C58 C57 121.5(6)
C55 C59 F13 113.4(6)
C55 C59 F14 112.1(6)
C55 C59 F15 115.1(5)
F13 C59 F14 103.9(6)
F13 C59 F15 108.9(6)
F14 C59 F15 102.3(6)
C57 C60 F16 113.9(5)
C57 C60 F17 114.0(6)
C57 C60 F18 112.4(6)
F16 C60 F17 106.2(6)
F16 C60 F18 104.1(6)
F17 C60 F18 105.3(6)
B C61 C62 120.3(5)
B C61 C66 124.2(5)
C62 C61 C66 115.4(5)
C61 C62 C63 122.8(5)
C62 C63 C64 120.7(6)
C62 C63 C67 120.5(6)
C64 C63 C67 118.9(5)
C63 C64 C65 117.8(6)
C64 C65 C66 121.3(5)
C64 C65 C68 118.5(5)
C66 C65 C68 120.2(6)
C61 C66 C65 122.0(5)
C63 C67 F19X 114.8(7)
C63 C67 F20X 117.2(9)
C63 C67 F21X 109.6(8)
C63 C67 F19Y 110.5(8)
C63 C67 F20Y 109.0(9)
C63 C67 F21Y 115.8(10)
F19X C67 F20X 109.4(9)
F19X C67 F21X 99.7(8)
F20X C67 F21X 104.1(9)
F19Y C67 F20Y 100.7(8)
F19Y C67 F21Y 109.7(10)
F20Y C67 F21Y 110.1(12)
C65 C68 F22X 114.5(11)
C65 C68 F23X 115.2(17)
C65 C68 F24X 108.2(11)
C65 C68 F22Y 110.2(9)
C65 C68 F23Y 112.5(14)
C65 C68 F24Y 118.4(9)
F22X C68 F23X 108.6(12)
F22X C68 F24X 104.6(10)
F23X C68 F24X 104.7(11)
F22Y C68 F23Y 103.0(10)
F22Y C68 F24Y 104.6(9)
F23Y C68 F24Y 106.7(11)

loop_
_geom_bond_atom_site_label_1
_geom_bond_atom_site_label_2
_geom_bond_distance
Fe Cl 2.2257(18)
Fe P1 2.2624(19)
Fe P2 2.2837(18)
Fe C1 2.156(6)
Fe C2 2.173(6)
Fe C3 2.141(6)
Fe C4 2.151(6)
Fe C5 2.135(6)
P1 C11 1.822(6)
P1 C17 1.767(7)
P1 C23 1.842(7)
P2 C24 1.835(6)
P2 C25 1.818(6)
P2 C31 1.827(6)
C1 C2 1.424(9)
C1 C5 1.439(9)
C1 C6 1.495(8)
C2 C3 1.413(8)
C2 C7 1.485(9)
C3 C4 1.426(9)
C3 C8 1.500(9)
C4 C5 1.425(9)
C4 C9 1.499(9)
C5 C10 1.492(9)
C11 C12 1.362(9)
C11 C16 1.368(10)
C12 C13 1.393(10)
C13 C14 1.350(11)
C14 C15 1.345(12)
C15 C16 1.402(11)
C17 C18 1.314(10)
C17 C22 1.432(11)
C18 C19 1.498(11)
C19 C20 1.330(12)
C20 C21 1.402(11)
C21 C22 1.390(11)
C23 C24 1.515(9)
C25 C26 1.382(8)
C25 C30 1.406(8)
C26 C27 1.396(8)
C27 C28 1.392(9)
C28 C29 1.380(10)
C29 C30 1.371(9)
C31 C32 1.388(8)
C31 C36 1.384(8)
C32 C33 1.387(8)
C33 C34 1.376(9)
C34 C35 1.353(9)
C35 C36 1.388(8)
B C37 1.631(9)
B C45 1.643(8)
B C53 1.641(9)
B C61 1.644(9)
C37 C38 1.423(8)
C37 C42 1.392(8)
C38 C39 1.387(8)
C39 C40 1.382(9)
C39 C43 1.488(9)
C40 C41 1.383(8)
C41 C42 1.401(8)
C41 C44 1.483(8)
C43 F1 1.336(8)
C43 F2 1.303(8)
C43 F3 1.322(8)
C44 F4 1.325(6)
C44 F5 1.347(7)
C44 F6 1.343(7)
C45 C46 1.390(8)
C45 C50 1.400(7)
C46 C47 1.390(8)
C47 C48 1.389(8)
C47 C51 1.496(8)
C48 C49 1.374(8)
C49 C50 1.387(8)
C49 C52 1.492(8)
C51 F7X 1.333(10)
C51 F8X 1.303(10)
C51 F9X 1.300(11)
C51 F7Y 1.322(11)
C51 F8Y 1.356(12)
C51 F9Y 1.318(13)
C52 F10 1.336(7)
C52 F11 1.340(7)
C52 F12 1.333(7)
C53 C54 1.391(8)
C53 C58 1.408(8)
C54 C55 1.385(8)
C55 C56 1.388(8)
C55 C59 1.492(9)
C56 C57 1.387(8)
C57 C58 1.391(8)
C57 C60 1.476(9)
C59 F13 1.303(8)
C59 F14 1.333(8)
C59 F15 1.301(8)
C60 F16 1.321(8)
C60 F17 1.326(8)
C60 F18 1.345(8)
C61 C62 1.400(8)
C61 C66 1.402(8)
C62 C63 1.385(8)
C63 C64 1.389(8)
C63 C67 1.494(9)
C64 C65 1.382(8)
C65 C66 1.390(8)
C65 C68 1.491(9)
C67 F19X 1.331(10)
C67 F20X 1.281(10)
C67 F21X 1.356(10)
C67 F19Y 1.347(10)
C67 F20Y 1.330(11)
C67 F21Y 1.241(11)
C68 F22X 1.301(11)
C68 F23X 1.304(13)
C68 F24X 1.359(11)
C68 F22Y 1.353(11)
C68 F23Y 1.322(12)
C68 F24Y 1.311(11)
